data_4346327
loop_
_publ_author_name
'Dar, Aijaz A.'
'Sen, Saumik'
'Gupta, Sandeep K.'
'Patwari, G. Naresh'
'Murugavel, Ramaswamy'

_publ_section_title
;
 Octanuclear zinc phosphates with hitherto unknown cluster architectures:
 ancillary ligand and solvent assisted structural transformations thereof.
;
_journal_issue 19
_journal_name_full 'Inorganic chemistry'
_journal_page_first 9458
_journal_page_last 9469
_journal_paper_doi 10.1021/acs.inorgchem.5b01308
_journal_volume 54
_journal_year 2015
_chemical_formula_moiety 'C56 H88 Cl4 O20 P4 S4 Zn4'
_chemical_formula_sum 'C56 H88 Cl4 O20 P4 S4 Zn4'
_chemical_formula_weight 1736.66
_space_group_crystal_system monoclinic
_space_group_IT_number 15
_space_group_name_Hall '-I 2ya'
_space_group_name_H-M_alt 'I 1 2/a 1'
_atom_sites_solution_hydrogens geom
_audit_creation_method SHELXL-2014/7
_cell_angle_alpha 90
_cell_angle_beta 112.669(8)
_cell_angle_gamma 90
_cell_formula_units_Z 8
_cell_length_a 31.733(4)
_cell_length_b 14.8847(15)
_cell_length_c 35.418(3)
_cell_measurement_reflns_used 14972
_cell_measurement_temperature 150(2)
_cell_measurement_theta_max 31.5
_cell_measurement_theta_min 2.7
_cell_volume 15437(3)
_computing_cell_refinement 'CrystalClear-SM Expert 2.0 r4'
_computing_data_collection 'CrystalClear-SM Expert 2.0 r4 (Rigaku, 2009)'
_computing_data_reduction 'CrystalClear-SM Expert 2.0 r4'
_computing_molecular_graphics 'CrystalStructure 4.0 (Rigaku, 2010)'
_computing_publication_material 'CrystalStructure 4.0'
_computing_structure_refinement 'SHELXL-2014/7 (Sheldrick, 2014)'
_computing_structure_solution 'SHELXS86 (Sheldrick, 1985)'
_diffrn_ambient_temperature 150(2)
_diffrn_detector_area_resol_mean 28.5714
_diffrn_measured_fraction_theta_full 0.997
_diffrn_measured_fraction_theta_max 0.997
_diffrn_measurement_device_type 'Rigaku Saturn724+'
_diffrn_measurement_method \w
_diffrn_radiation_type MoK\a
_diffrn_radiation_wavelength 0.71075
_diffrn_reflns_av_R_equivalents 0.0277
_diffrn_reflns_av_unetI/netI 0.0243
_diffrn_reflns_Laue_measured_fraction_full 0.997
_diffrn_reflns_Laue_measured_fraction_max 0.997
_diffrn_reflns_limit_h_max 38
_diffrn_reflns_limit_h_min -27
_diffrn_reflns_limit_k_max 17
_diffrn_reflns_limit_k_min -17
_diffrn_reflns_limit_l_max 42
_diffrn_reflns_limit_l_min -40
_diffrn_reflns_number 58613
_diffrn_reflns_point_group_measured_fraction_full 0.997
_diffrn_reflns_point_group_measured_fraction_max 0.997
_diffrn_reflns_theta_full 25.242
_diffrn_reflns_theta_max 25.248
_diffrn_reflns_theta_min 2.690
_diffrn_source 'fine-focus sealed tube'
_exptl_absorpt_coefficient_mu 1.620
_exptl_absorpt_correction_T_max 0.7376
_exptl_absorpt_correction_T_min 0.7376
_exptl_absorpt_correction_type multi-scan
_exptl_absorpt_process_details 'NUMABS (Rigaku, 1999)'
_exptl_crystal_colour colorless
_exptl_crystal_density_diffrn 1.494
_exptl_crystal_description block
_exptl_crystal_F_000 7168
_exptl_crystal_size_max 0.15
_exptl_crystal_size_mid 0.10
_exptl_crystal_size_min 0.08
_refine_diff_density_max 1.988
_refine_diff_density_min -1.391
_refine_diff_density_rms 0.080
_refine_ls_extinction_method none
_refine_ls_goodness_of_fit_ref 1.079
_refine_ls_hydrogen_treatment constr
_refine_ls_matrix_type full
_refine_ls_number_parameters 839
_refine_ls_number_reflns 13914
_refine_ls_number_restraints 6
_refine_ls_restrained_S_all 1.088
_refine_ls_R_factor_all 0.0471
_refine_ls_R_factor_gt 0.0451
_refine_ls_shift/su_max 0.002
_refine_ls_shift/su_mean 0.000
_refine_ls_structure_factor_coef Fsqd
_refine_ls_weighting_details 'w=1/[\s^2^(Fo^2^)+(0.0375P)^2^+92.3302P] where P=(Fo^2^+2Fc^2^)/3'
_refine_ls_weighting_scheme calc
_refine_ls_wR_factor_gt 0.1055
_refine_ls_wR_factor_ref 0.1067
_reflns_Friedel_coverage 0.000
_reflns_number_gt 13333
_reflns_number_total 13914
_reflns_threshold_expression 'I > 2\s(I)'
_cod_data_source_file ic5b01308_si_001.cif
_cod_data_source_block ajz844
_cod_depositor_comments
;
The following automatic conversions were performed:

data item '_exptl_absorpt_correction_type' value 'Multi-scan' was
changed to 'multi-scan' in accordance with the
/home/saulius/struct/COD-crude-data/automatic-downloads/DataCite-retrospective/ACS/depositions/lib/dictionaries/cif_core.dic
dictionary named 'cif_core.dic' version 2.4.2 last updated on
2011-04-26.

Automatic conversion script
Id: cif_fix_values 6909 2019-04-08 15:41:33Z antanas 
;
_cod_original_sg_symbol_H-M 'I 2/a'
_cod_database_code 4346327
_shelx_shelxl_version_number 2014/7
_shelx_space_group_comment
;
The symmetry employed for this shelxl refinement is uniquely defined
by the following loop, which should always be used as a source of
symmetry information in preference to the above space-group names.
They are only intended as comments.
;
_shelx_estimated_absorpt_t_min 0.738
_shelx_estimated_absorpt_t_max 0.738

loop_
_space_group_symop_operation_xyz
'x, y, z'
'-x+1/2, y, -z'
'x+1/2, y+1/2, z+1/2'
'-x+1, y+1/2, -z+1/2'
'-x, -y, -z'
'x-1/2, -y, z'
'-x+1/2, -y+1/2, -z+1/2'
'x, -y+1/2, z+1/2'

loop_
_atom_site_label
_atom_site_type_symbol
_atom_site_fract_x
_atom_site_fract_y
_atom_site_fract_z
_atom_site_U_iso_or_equiv
_atom_site_adp_type
_atom_site_occupancy
_atom_site_site_symmetry_order
_atom_site_calc_flag
_atom_site_refinement_flags_posn
_atom_site_refinement_flags_adp
_atom_site_refinement_flags_occupancy
_atom_site_disorder_assembly
_atom_site_disorder_group
Zn1 Zn 0.70489(2) 0.41300(2) 0.70419(2) 0.01773(9) Uani 1 1 d . . . . .
Zn2 Zn 0.57823(2) 0.51558(3) 0.60590(2) 0.01860(9) Uani 1 1 d . . . . .
Zn3 Zn 0.63972(2) 0.66993(3) 0.71534(2) 0.02088(10) Uani 1 1 d . . . . .
Zn4 Zn 0.57560(2) 0.42573(3) 0.72141(2) 0.02417(10) Uani 1 1 d . . . . .
Cl2 Cl 0.63871(5) 0.71801(12) 0.45672(4) 0.0690(4) Uani 1 1 d . . . . .
Cl1 Cl 0.44315(3) 0.07164(7) 0.50356(3) 0.0380(2) Uani 1 1 d . . . . .
Cl4 Cl 0.31708(3) 0.68924(9) 0.52355(3) 0.0467(3) Uani 1 1 d . . . . .
Cl3 Cl 0.65242(8) 0.47594(11) 0.96320(6) 0.1017(7) Uani 1 1 d . . . . .
S3 S 0.69703(3) 0.82458(6) 0.76829(3) 0.0280(2) Uani 1 1 d . . . . .
S2 S 0.57358(3) 0.57479(7) 0.51997(3) 0.0306(2) Uani 1 1 d . . . . .
S1 S 0.79657(3) 0.30928(6) 0.75441(3) 0.02461(19) Uani 1 1 d . . . . .
P3 P 0.67280(3) 0.48602(6) 0.77308(3) 0.02001(18) Uani 1 1 d . . . . .
P4 P 0.53978(3) 0.59992(8) 0.66754(3) 0.0329(2) Uani 1 1 d . . . . .
P2 P 0.68033(3) 0.60271(6) 0.65509(3) 0.01928(18) Uani 1 1 d . . . . .
P1 P 0.60864(3) 0.33462(6) 0.65131(3) 0.02034(19) Uani 1 1 d . . . . .
O1 O 0.59621(8) 0.23055(15) 0.64008(7) 0.0221(5) Uani 1 1 d . . . . .
O9 O 0.70407(8) 0.49553(16) 0.82106(7) 0.0209(5) Uani 1 1 d . . . . .
O6 O 0.63430(8) 0.58241(16) 0.62256(7) 0.0249(5) Uani 1 1 d . . . . .
O5 O 0.71121(8) 0.64745(16) 0.63305(7) 0.0229(5) Uani 1 1 d . . . . .
O7 O 0.70748(9) 0.52117(17) 0.67617(8) 0.0300(6) Uani 1 1 d . . . . .
O8 O 0.67926(9) 0.67327(17) 0.68540(7) 0.0269(6) Uani 1 1 d . . . . .
O19 O 0.64924(9) 0.78928(17) 0.74253(8) 0.0312(6) Uani 1 1 d . . . . .
O12 O 0.62952(9) 0.43896(18) 0.77060(7) 0.0295(6) Uani 1 1 d . . . . .
O3 O 0.58864(9) 0.38803(16) 0.61234(7) 0.0293(6) Uani 1 1 d . . . . .
O2 O 0.66020(9) 0.33077(17) 0.66990(8) 0.0324(6) Uani 1 1 d . . . . .
O13 O 0.49395(8) 0.65589(18) 0.66057(8) 0.0313(6) Uani 1 1 d . . . . .
O17 O 0.76844(8) 0.36832(18) 0.71795(7) 0.0284(6) Uani 1 1 d . . . . .
O18 O 0.54950(8) 0.53080(18) 0.54516(7) 0.0273(6) Uani 1 1 d . . . . .
O10 O 0.70213(9) 0.42999(19) 0.75719(7) 0.0312(6) Uani 1 1 d . . . . .
O11 O 0.66462(10) 0.57899(18) 0.75564(8) 0.0349(6) Uani 1 1 d . . . . .
O14 O 0.53442(8) 0.55766(19) 0.62724(8) 0.0330(6) Uani 1 1 d . . . . .
O4 O 0.58870(10) 0.35851(19) 0.68211(8) 0.0375(7) Uani 1 1 d . . . . .
O15 O 0.57667(9) 0.6713(2) 0.68197(10) 0.0499(9) Uani 1 1 d . . . . .
O16 O 0.54314(10) 0.5337(2) 0.70055(9) 0.0478(8) Uani 1 1 d . . . . .
C12 C 0.62573(17) 0.1190(4) 0.54908(18) 0.0633(16) Uani 1 1 d . . . . .
H12A H 0.6540 0.1353 0.5458 0.095 Uiso 1 1 calc R U . . .
H12B H 0.6317 0.0692 0.5686 0.095 Uiso 1 1 calc R U . . .
H12C H 0.6027 0.1006 0.5226 0.095 Uiso 1 1 calc R U . . .
C6 C 0.51847(13) 0.1783(3) 0.61252(11) 0.0295(8) Uani 1 1 d . . . . .
C2 C 0.56457(12) 0.1787(2) 0.57097(11) 0.0236(7) Uani 1 1 d . . . . .
C4 C 0.48814(12) 0.1206(2) 0.54416(11) 0.0260(8) Uani 1 1 d . . . . .
C1 C 0.55870(12) 0.1976(2) 0.60710(10) 0.0211(7) Uani 1 1 d . . . . .
C13 C 0.69508(11) 0.6653(2) 0.59116(10) 0.0227(7) Uani 1 1 d . . . . .
C50 C 0.81100(15) 0.3795(3) 0.79840(12) 0.0368(9) Uani 1 1 d . . . . .
H50A H 0.8292 0.3452 0.8229 0.055 Uiso 1 1 calc R U . . .
H50B H 0.8288 0.4311 0.7956 0.055 Uiso 1 1 calc R U . . .
H50C H 0.7830 0.4009 0.8009 0.055 Uiso 1 1 calc R U . . .
C16 C 0.66308(14) 0.6988(3) 0.50977(12) 0.0402(11) Uani 1 1 d . . . . .
C34 C 0.70778(14) 0.3247(3) 0.85675(11) 0.0304(8) Uani 1 1 d . . . . .
H34 H 0.6997 0.3315 0.8267 0.036 Uiso 1 1 calc R U . . .
C38 C 0.41977(13) 0.5952(2) 0.62253(11) 0.0272(8) Uani 1 1 d . . . . .
C54 C 0.68491(15) 0.9260(3) 0.78881(13) 0.0367(9) Uani 1 1 d . . . . .
H54A H 0.7136 0.9549 0.8062 0.055 Uiso 1 1 calc R U . . .
H54B H 0.6676 0.9665 0.7664 0.055 Uiso 1 1 calc R U . . .
H54C H 0.6669 0.9123 0.8052 0.055 Uiso 1 1 calc R U . . .
C37 C 0.45337(12) 0.6588(2) 0.62611(11) 0.0253(8) Uani 1 1 d . . . . .
C18 C 0.70084(12) 0.5998(3) 0.56576(11) 0.0265(8) Uani 1 1 d . . . . .
C40 C 0.37086(12) 0.6763(3) 0.56328(11) 0.0296(8) Uani 1 1 d . . . . .
C42 C 0.44680(13) 0.7307(3) 0.59925(12) 0.0307(8) Uani 1 1 d . . . . .
C10 C 0.60828(14) 0.1991(3) 0.56507(13) 0.0407(11) Uani 1 1 d . . . . .
H10 H 0.6321 0.2164 0.5922 0.049 Uiso 1 1 calc R U . . .
C25 C 0.68760(12) 0.4905(3) 0.85241(10) 0.0248(8) Uani 1 1 d . . . . .
C39 C 0.37799(13) 0.6054(3) 0.58956(12) 0.0316(9) Uani 1 1 d . . . . .
H39 H 0.3544 0.5627 0.5854 0.038 Uiso 1 1 calc R U . . .
C5 C 0.48265(13) 0.1395(3) 0.57983(12) 0.0322(9) Uani 1 1 d . . . . .
H5 H 0.4546 0.1263 0.5823 0.039 Uiso 1 1 calc R U . . .
C30 C 0.67354(14) 0.5686(3) 0.86549(12) 0.0315(9) Uani 1 1 d . . . . .
C14 C 0.67709(13) 0.7499(3) 0.57759(12) 0.0313(9) Uani 1 1 d . . . . .
C19 C 0.72437(13) 0.5114(3) 0.58252(13) 0.0333(9) Uani 1 1 d . . . . .
H19 H 0.7404 0.5181 0.6128 0.040 Uiso 1 1 calc R U . . .
C32 C 0.69153(16) 0.7348(3) 0.87525(14) 0.0417(10) Uani 1 1 d . . . . .
H32A H 0.6890 0.7914 0.8604 0.063 Uiso 1 1 calc R U . . .
H32B H 0.6750 0.7400 0.8935 0.063 Uiso 1 1 calc R U . . .
H32C H 0.7238 0.7218 0.8914 0.063 Uiso 1 1 calc R U . . .
C31 C 0.67100(14) 0.6589(3) 0.84480(12) 0.0327(9) Uani 1 1 d . . . . .
H31 H 0.6890 0.6542 0.8271 0.039 Uiso 1 1 calc R U . . .
C51 C 0.56730(17) 0.4970(3) 0.48017(14) 0.0479(12) Uani 1 1 d . . . . .
H51A H 0.5821 0.5210 0.4626 0.072 Uiso 1 1 calc R U . . .
H51B H 0.5816 0.4399 0.4921 0.072 Uiso 1 1 calc R U . . .
H51C H 0.5348 0.4873 0.4639 0.072 Uiso 1 1 calc R U . . .
C26 C 0.68983(13) 0.4069(3) 0.87112(11) 0.0290(8) Uani 1 1 d . . . . .
C41 C 0.40383(14) 0.7391(3) 0.56749(11) 0.0320(9) Uani 1 1 d . . . . .
H41 H 0.3976 0.7882 0.5490 0.038 Uiso 1 1 calc R U . . .
C21 C 0.69009(16) 0.4357(3) 0.57461(15) 0.0440(11) Uani 1 1 d . . . . .
H21A H 0.7062 0.3796 0.5857 0.066 Uiso 1 1 calc R U . . .
H21B H 0.6689 0.4495 0.5879 0.066 Uiso 1 1 calc R U . . .
H21C H 0.6730 0.4292 0.5451 0.066 Uiso 1 1 calc R U . . .
C46 C 0.42740(15) 0.5221(3) 0.65439(14) 0.0408(10) Uani 1 1 d . . . . .
H46 H 0.4588 0.4969 0.6618 0.049 Uiso 1 1 calc R U . . .
C53 C 0.71828(14) 0.8695(3) 0.73250(12) 0.0332(9) Uani 1 1 d . . . . .
H53A H 0.7491 0.8934 0.7472 0.050 Uiso 1 1 calc R U . . .
H53B H 0.7194 0.8219 0.7138 0.050 Uiso 1 1 calc R U . . .
H53C H 0.6981 0.9178 0.7169 0.050 Uiso 1 1 calc R U . . .
C17 C 0.68392(14) 0.6180(3) 0.52374(12) 0.0369(10) Uani 1 1 d . . . . .
H17 H 0.6868 0.5748 0.5052 0.044 Uiso 1 1 calc R U . . .
C15 C 0.66025(14) 0.7656(3) 0.53537(13) 0.0406(10) Uani 1 1 d . . . . .
H15 H 0.6470 0.8219 0.5245 0.049 Uiso 1 1 calc R U . . .
C27 C 0.67779(17) 0.4034(3) 0.90506(14) 0.0458(12) Uani 1 1 d . . . . .
H27 H 0.6787 0.3480 0.9187 0.055 Uiso 1 1 calc R U . . .
C22 C 0.67674(16) 0.8227(3) 0.60741(14) 0.0436(11) Uani 1 1 d . . . . .
H22 H 0.6978 0.8029 0.6353 0.052 Uiso 1 1 calc R U . . .
C3 C 0.52808(12) 0.1390(2) 0.53919(11) 0.0256(8) Uani 1 1 d . . . . .
H3 H 0.5309 0.1248 0.5141 0.031 Uiso 1 1 calc R U . . .
C49 C 0.85062(13) 0.3031(3) 0.75039(12) 0.0324(9) Uani 1 1 d . . . . .
H49A H 0.8714 0.2662 0.7727 0.049 Uiso 1 1 calc R U . . .
H49B H 0.8470 0.2761 0.7241 0.049 Uiso 1 1 calc R U . . .
H49C H 0.8633 0.3637 0.7521 0.049 Uiso 1 1 calc R U . . .
C29 C 0.66141(19) 0.5618(3) 0.89941(15) 0.0506(13) Uani 1 1 d . . . . .
H29 H 0.6510 0.6133 0.9091 0.061 Uiso 1 1 calc R U . . .
C36 C 0.68675(17) 0.2366(3) 0.86334(14) 0.0433(11) Uani 1 1 d . . . . .
H36A H 0.6997 0.1863 0.8535 0.065 Uiso 1 1 calc R U . . .
H36B H 0.6935 0.2287 0.8926 0.065 Uiso 1 1 calc R U . . .
H36C H 0.6536 0.2384 0.8482 0.065 Uiso 1 1 calc R U . . .
C11 C 0.60058(19) 0.2797(4) 0.53569(16) 0.0584(15) Uani 1 1 d . . . . .
H11A H 0.6289 0.2929 0.5319 0.088 Uiso 1 1 calc R U . . .
H11B H 0.5765 0.2650 0.5092 0.088 Uiso 1 1 calc R U . . .
H11C H 0.5915 0.3324 0.5473 0.088 Uiso 1 1 calc R U . . .
C52 C 0.5337(2) 0.6556(3) 0.48970(16) 0.0597(15) Uani 1 1 d . . . . .
H52A H 0.5465 0.6874 0.4724 0.090 Uiso 1 1 calc R U . . .
H52B H 0.5054 0.6252 0.4724 0.090 Uiso 1 1 calc R U . . .
H52C H 0.5271 0.6987 0.5076 0.090 Uiso 1 1 calc R U . . .
C8 C 0.4762(2) 0.2794(5) 0.64358(18) 0.0730(18) Uani 1 1 d . . . . .
H8A H 0.4863 0.3312 0.6321 0.110 Uiso 1 1 calc R U . . .
H8B H 0.4463 0.2592 0.6242 0.110 Uiso 1 1 calc R U . . .
H8C H 0.4738 0.2967 0.6694 0.110 Uiso 1 1 calc R U . . .
C9 C 0.4956(2) 0.1244(5) 0.66881(18) 0.086(2) Uani 1 1 d . . . . .
H9A H 0.4920 0.1432 0.6939 0.128 Uiso 1 1 calc R U . . .
H9B H 0.4661 0.1037 0.6488 0.128 Uiso 1 1 calc R U . . .
H9C H 0.5178 0.0753 0.6751 0.128 Uiso 1 1 calc R U . . .
C7 C 0.51182(17) 0.2008(4) 0.65169(14) 0.0510(13) Uani 1 1 d . . . . .
H7 H 0.5417 0.2214 0.6725 0.061 Uiso 1 1 calc R U . . .
C28 C 0.6645(2) 0.4807(3) 0.91869(16) 0.0578(15) Uani 1 1 d . . . . .
C23 C 0.6950(2) 0.9124(3) 0.5986(2) 0.0712(18) Uani 1 1 d . . . . .
H23A H 0.7253 0.9033 0.5981 0.107 Uiso 1 1 calc R U . . .
H23B H 0.6742 0.9355 0.5720 0.107 Uiso 1 1 calc R U . . .
H23C H 0.6970 0.9558 0.6201 0.107 Uiso 1 1 calc R U . . .
C20 C 0.76031(17) 0.4883(4) 0.56506(18) 0.0580(14) Uani 1 1 d . . . . .
H20A H 0.7822 0.5380 0.5705 0.087 Uiso 1 1 calc R U . . .
H20B H 0.7765 0.4335 0.5781 0.087 Uiso 1 1 calc R U . . .
H20C H 0.7453 0.4788 0.5355 0.087 Uiso 1 1 calc R U . . .
C48 C 0.4238(2) 0.5618(4) 0.69305(17) 0.0698(17) Uani 1 1 d . . . . .
H48A H 0.4288 0.5143 0.7134 0.105 Uiso 1 1 calc R U . . .
H48B H 0.4470 0.6087 0.7043 0.105 Uiso 1 1 calc R U . . .
H48C H 0.3934 0.5879 0.6861 0.105 Uiso 1 1 calc R U . . .
C43 C 0.48497(17) 0.7959(4) 0.60282(14) 0.0540(14) Uani 1 1 d . . . . .
H43 H 0.5073 0.7956 0.6319 0.065 Uiso 1 1 calc R U . . .
C45 C 0.4679(3) 0.8935(4) 0.5915(2) 0.090(2) Uani 1 1 d . . . . .
H45A H 0.4519 0.9132 0.6088 0.135 Uiso 1 1 calc R U . . .
H45B H 0.4940 0.9330 0.5958 0.135 Uiso 1 1 calc R U . . .
H45C H 0.4470 0.8959 0.5627 0.135 Uiso 1 1 calc R U . . .
C44 C 0.50973(18) 0.7649(5) 0.57623(19) 0.0740(19) Uani 1 1 d . . . . .
H44A H 0.5343 0.8073 0.5787 0.111 Uiso 1 1 calc R U . . .
H44B H 0.5227 0.7051 0.5851 0.111 Uiso 1 1 calc R U . . .
H44C H 0.4882 0.7621 0.5476 0.111 Uiso 1 1 calc R U . . .
C47 C 0.39289(19) 0.4456(4) 0.6397(2) 0.0677(16) Uani 1 1 d . . . . .
H47A H 0.3995 0.4006 0.6615 0.102 Uiso 1 1 calc R U . . .
H47B H 0.3620 0.4693 0.6328 0.102 Uiso 1 1 calc R U . . .
H47C H 0.3950 0.4176 0.6155 0.102 Uiso 1 1 calc R U . . .
C33 C 0.62154(16) 0.6798(4) 0.81701(15) 0.0501(12) Uani 1 1 d . . . . .
H33A H 0.6202 0.7382 0.8038 0.075 Uiso 1 1 calc R U . . .
H33B H 0.6100 0.6330 0.7961 0.075 Uiso 1 1 calc R U . . .
H33C H 0.6027 0.6817 0.8334 0.075 Uiso 1 1 calc R U . . .
C35 C 0.75978(16) 0.3203(4) 0.87738(16) 0.0538(12) Uani 1 1 d . . . . .
H35A H 0.7708 0.2669 0.8678 0.081 Uiso 1 1 calc R U . . .
H35B H 0.7730 0.3743 0.8705 0.081 Uiso 1 1 calc R U . . .
H35C H 0.7689 0.3168 0.9071 0.081 Uiso 1 1 calc R U . . .
C24 C 0.63050(18) 0.8335(3) 0.60844(15) 0.0536(13) Uani 1 1 d . . . . .
H24A H 0.6314 0.8809 0.6279 0.080 Uiso 1 1 calc R U . . .
H24B H 0.6086 0.8499 0.5811 0.080 Uiso 1 1 calc R U . . .
H24C H 0.6211 0.7768 0.6169 0.080 Uiso 1 1 calc R U . . .
O20 O 0.53528(18) 0.3513(4) 0.73870(12) 0.120(2) Uani 1 1 d . . . . .
S4B S 0.53460(6) 0.31760(12) 0.77691(7) 0.0566(7) Uani 0.736(4) 1 d . . P A 1
C55 C 0.47619(18) 0.3120(5) 0.76843(18) 0.0706(18) Uani 1 1 d . . . . .
H55A H 0.4728 0.2896 0.7931 0.106 Uiso 1 1 calc R U . A 1
H55B H 0.4627 0.3721 0.7619 0.106 Uiso 1 1 calc R U . A 1
H55C H 0.4606 0.2713 0.7455 0.106 Uiso 1 1 calc R U . A 1
C56 C 0.5575(4) 0.3879(9) 0.8127(3) 0.159(4) Uani 1 1 d . U . . .
H56A H 0.5568 0.3642 0.8382 0.238 Uiso 1 1 calc R U . A 1
H56B H 0.5892 0.3982 0.8160 0.238 Uiso 1 1 calc R U . A 1
H56C H 0.5406 0.4447 0.8058 0.238 Uiso 1 1 calc R U . A 1
S4A S 0.51999(16) 0.3925(3) 0.77290(14) 0.0457(16) Uani 0.264(4) 1 d . . P A 2

loop_
_atom_site_aniso_label
_atom_site_aniso_U_11
_atom_site_aniso_U_22
_atom_site_aniso_U_33
_atom_site_aniso_U_23
_atom_site_aniso_U_13
_atom_site_aniso_U_12
Zn1 0.01808(19) 0.01760(19) 0.01647(19) -0.00031(15) 0.00552(15) -0.00082(15)
Zn2 0.01697(19) 0.01826(19) 0.01764(19) -0.00013(15) 0.00342(15) -0.00089(15)
Zn3 0.0193(2) 0.01721(19) 0.0238(2) -0.00256(16) 0.00576(16) -0.00194(15)
Zn4 0.0221(2) 0.0301(2) 0.0216(2) -0.00686(17) 0.00973(17) -0.00783(17)
Cl2 0.0731(9) 0.1004(11) 0.0256(6) 0.0224(6) 0.0102(6) -0.0134(8)
Cl1 0.0288(5) 0.0425(6) 0.0331(5) -0.0098(4) 0.0013(4) -0.0127(4)
Cl4 0.0263(5) 0.0809(8) 0.0284(5) 0.0009(5) 0.0054(4) 0.0074(5)
Cl3 0.201(2) 0.0670(10) 0.0992(12) -0.0196(9) 0.1271(15) -0.0382(12)
S3 0.0268(5) 0.0221(4) 0.0315(5) -0.0026(4) 0.0071(4) -0.0012(4)
S2 0.0293(5) 0.0371(5) 0.0263(5) 0.0030(4) 0.0114(4) -0.0033(4)
S1 0.0209(4) 0.0239(4) 0.0278(5) 0.0061(4) 0.0081(4) 0.0027(3)
P3 0.0216(4) 0.0218(4) 0.0165(4) -0.0002(3) 0.0071(3) -0.0006(3)
P4 0.0177(5) 0.0444(6) 0.0312(5) -0.0123(5) 0.0037(4) 0.0063(4)
P2 0.0192(4) 0.0186(4) 0.0181(4) 0.0018(3) 0.0051(3) -0.0032(3)
P1 0.0251(5) 0.0155(4) 0.0170(4) -0.0027(3) 0.0043(3) -0.0024(3)
O1 0.0230(12) 0.0162(12) 0.0213(12) -0.0004(9) 0.0022(10) -0.0035(10)
O9 0.0227(12) 0.0258(12) 0.0157(11) -0.0018(10) 0.0089(10) -0.0047(10)
O6 0.0211(12) 0.0273(13) 0.0243(13) -0.0009(10) 0.0065(10) -0.0055(10)
O5 0.0192(12) 0.0279(13) 0.0192(12) 0.0036(10) 0.0049(10) -0.0060(10)
O7 0.0277(14) 0.0254(13) 0.0359(15) 0.0118(11) 0.0109(12) 0.0021(11)
O8 0.0331(14) 0.0260(13) 0.0243(13) -0.0042(10) 0.0140(11) -0.0098(11)
O19 0.0235(13) 0.0249(13) 0.0436(16) -0.0116(12) 0.0113(12) -0.0051(11)
O12 0.0260(13) 0.0381(15) 0.0214(13) 0.0022(11) 0.0059(11) -0.0076(11)
O3 0.0437(16) 0.0174(12) 0.0204(13) 0.0007(10) 0.0053(11) -0.0026(11)
O2 0.0269(14) 0.0221(13) 0.0388(15) -0.0046(11) 0.0022(12) -0.0046(11)
O13 0.0196(13) 0.0379(15) 0.0314(14) -0.0106(12) 0.0043(11) 0.0049(11)
O17 0.0233(13) 0.0370(15) 0.0249(13) 0.0109(11) 0.0093(11) 0.0083(11)
O18 0.0239(13) 0.0355(14) 0.0187(12) 0.0061(11) 0.0038(10) -0.0043(11)
O10 0.0299(14) 0.0446(16) 0.0187(12) -0.0022(11) 0.0090(11) 0.0087(12)
O11 0.0493(17) 0.0274(14) 0.0288(14) 0.0072(11) 0.0160(13) 0.0009(12)
O14 0.0206(13) 0.0443(16) 0.0326(15) -0.0093(12) 0.0084(11) 0.0026(12)
O4 0.0549(18) 0.0337(15) 0.0281(14) -0.0043(12) 0.0205(13) 0.0074(14)
O15 0.0210(14) 0.059(2) 0.059(2) -0.0266(17) 0.0033(14) 0.0011(14)
O16 0.0408(17) 0.067(2) 0.0333(16) -0.0001(15) 0.0111(13) 0.0275(16)
C12 0.036(3) 0.083(4) 0.074(4) -0.034(3) 0.024(3) -0.005(3)
C6 0.032(2) 0.031(2) 0.0268(19) -0.0038(16) 0.0127(16) -0.0099(16)
C2 0.0241(18) 0.0200(17) 0.0263(18) -0.0043(14) 0.0093(15) -0.0028(14)
C4 0.0250(18) 0.0195(17) 0.0280(19) 0.0000(15) 0.0040(15) -0.0040(14)
C1 0.0230(17) 0.0125(15) 0.0224(17) -0.0005(13) 0.0028(14) -0.0008(13)
C13 0.0180(16) 0.0287(19) 0.0186(17) 0.0039(14) 0.0041(13) -0.0070(14)
C50 0.039(2) 0.038(2) 0.029(2) 0.0006(18) 0.0096(18) 0.0112(19)
C16 0.035(2) 0.060(3) 0.022(2) 0.013(2) 0.0075(17) -0.012(2)
C34 0.042(2) 0.0257(19) 0.0216(18) 0.0033(15) 0.0103(16) -0.0048(17)
C38 0.0262(19) 0.0262(19) 0.030(2) -0.0039(16) 0.0121(16) 0.0014(15)
C54 0.040(2) 0.029(2) 0.043(2) -0.0128(18) 0.0191(19) -0.0095(18)
C37 0.0198(17) 0.0291(19) 0.0269(19) -0.0067(15) 0.0090(15) 0.0036(15)
C18 0.0214(18) 0.031(2) 0.0279(19) 0.0021(16) 0.0104(15) -0.0037(15)
C40 0.0219(18) 0.047(2) 0.0193(18) -0.0035(17) 0.0075(15) 0.0038(17)
C42 0.031(2) 0.034(2) 0.028(2) -0.0041(16) 0.0131(16) -0.0033(17)
C10 0.029(2) 0.057(3) 0.040(2) -0.028(2) 0.0177(18) -0.016(2)
C25 0.0246(18) 0.032(2) 0.0188(17) -0.0051(15) 0.0091(14) -0.0086(15)
C39 0.0204(18) 0.040(2) 0.037(2) -0.0070(18) 0.0140(16) -0.0064(16)
C5 0.028(2) 0.036(2) 0.032(2) -0.0061(17) 0.0116(17) -0.0119(17)
C30 0.038(2) 0.030(2) 0.034(2) -0.0066(17) 0.0223(18) -0.0080(17)
C14 0.031(2) 0.0252(19) 0.035(2) 0.0067(16) 0.0093(17) -0.0048(16)
C19 0.031(2) 0.034(2) 0.036(2) -0.0012(17) 0.0135(17) 0.0057(17)
C32 0.057(3) 0.028(2) 0.050(3) -0.0062(19) 0.032(2) -0.004(2)
C31 0.037(2) 0.033(2) 0.036(2) -0.0030(17) 0.0232(18) -0.0003(17)
C51 0.054(3) 0.056(3) 0.039(2) -0.007(2) 0.024(2) 0.008(2)
C26 0.035(2) 0.031(2) 0.0217(18) -0.0035(15) 0.0119(16) -0.0105(16)
C41 0.038(2) 0.034(2) 0.0245(19) 0.0002(16) 0.0133(17) 0.0041(17)
C21 0.045(3) 0.035(2) 0.057(3) -0.002(2) 0.025(2) 0.003(2)
C46 0.037(2) 0.032(2) 0.048(3) 0.0090(19) 0.010(2) 0.0015(18)
C53 0.035(2) 0.029(2) 0.037(2) -0.0054(17) 0.0150(18) -0.0039(17)
C17 0.031(2) 0.057(3) 0.026(2) -0.0010(19) 0.0148(17) -0.005(2)
C15 0.036(2) 0.037(2) 0.039(2) 0.0178(19) 0.0027(18) -0.0043(18)
C27 0.070(3) 0.037(2) 0.043(3) -0.002(2) 0.036(2) -0.018(2)
C22 0.048(3) 0.025(2) 0.044(3) 0.0026(18) 0.003(2) 0.0030(19)
C3 0.0265(19) 0.0254(18) 0.0229(18) -0.0069(15) 0.0074(15) -0.0050(15)
C49 0.0245(19) 0.039(2) 0.033(2) 0.0065(17) 0.0104(16) 0.0105(17)
C29 0.080(4) 0.038(2) 0.058(3) -0.016(2) 0.053(3) -0.016(2)
C36 0.063(3) 0.028(2) 0.042(2) 0.0014(19) 0.024(2) -0.007(2)
C11 0.078(4) 0.058(3) 0.061(3) -0.020(3) 0.050(3) -0.038(3)
C52 0.089(4) 0.049(3) 0.056(3) 0.030(3) 0.045(3) 0.030(3)
C8 0.056(3) 0.104(5) 0.057(3) -0.030(3) 0.020(3) 0.010(3)
C9 0.104(5) 0.117(6) 0.054(3) -0.015(4) 0.050(4) -0.055(5)
C7 0.046(3) 0.078(4) 0.034(2) -0.018(2) 0.020(2) -0.028(3)
C28 0.098(4) 0.046(3) 0.059(3) -0.013(2) 0.063(3) -0.022(3)
C23 0.060(3) 0.033(3) 0.109(5) -0.002(3) 0.020(3) -0.004(2)
C20 0.040(3) 0.061(3) 0.082(4) 0.003(3) 0.034(3) 0.012(2)
C48 0.104(5) 0.057(3) 0.056(3) 0.020(3) 0.038(3) 0.012(3)
C43 0.054(3) 0.060(3) 0.036(2) 0.003(2) 0.005(2) -0.033(3)
C45 0.135(6) 0.048(3) 0.084(5) -0.004(3) 0.040(4) -0.042(4)
C44 0.039(3) 0.105(5) 0.082(4) 0.030(4) 0.028(3) -0.015(3)
C47 0.061(3) 0.046(3) 0.091(4) 0.020(3) 0.024(3) -0.005(3)
C33 0.045(3) 0.062(3) 0.051(3) 0.004(2) 0.026(2) 0.010(2)
C35 0.045(3) 0.052(3) 0.060(3) 0.004(2) 0.017(2) 0.001(2)
C24 0.061(3) 0.050(3) 0.047(3) 0.000(2) 0.017(2) 0.009(2)
O20 0.132(4) 0.199(6) 0.051(2) -0.053(3) 0.059(3) -0.137(4)
S4B 0.0539(11) 0.0432(11) 0.0903(14) 0.0209(9) 0.0472(10) 0.0049(8)
C55 0.045(3) 0.096(5) 0.070(4) 0.036(3) 0.020(3) -0.008(3)
C56 0.141(7) 0.254(9) 0.112(6) -0.071(6) 0.084(5) -0.080(6)
S4A 0.043(3) 0.059(3) 0.045(3) 0.007(2) 0.029(2) 0.000(2)

loop_
_atom_type_symbol
_atom_type_description
_atom_type_scat_dispersion_real
_atom_type_scat_dispersion_imag
_atom_type_scat_source
C C 0.0033 0.0016 'International Tables Vol C Tables 4.2.6.8 and 6.1.1.4'
H H 0.0000 0.0000 'International Tables Vol C Tables 4.2.6.8 and 6.1.1.4'
Cl Cl 0.1484 0.1585 'International Tables Vol C Tables 4.2.6.8 and 6.1.1.4'
O O 0.0106 0.0060 'International Tables Vol C Tables 4.2.6.8 and 6.1.1.4'
P P 0.1023 0.0942 'International Tables Vol C Tables 4.2.6.8 and 6.1.1.4'
S S 0.1246 0.1234 'International Tables Vol C Tables 4.2.6.8 and 6.1.1.4'
Zn Zn 0.2839 1.4301 'International Tables Vol C Tables 4.2.6.8 and 6.1.1.4'

loop_
_geom_angle_atom_site_label_1
_geom_angle_atom_site_label_2
_geom_angle_atom_site_label_3
_geom_angle
O7 Zn1 O2 112.29(12)
O7 Zn1 O10 114.99(12)
O2 Zn1 O10 113.65(12)
O7 Zn1 O17 99.55(11)
O2 Zn1 O17 111.95(11)
O10 Zn1 O17 103.09(10)
O6 Zn2 O14 115.75(11)
O6 Zn2 O3 112.20(11)
O14 Zn2 O3 113.02(12)
O6 Zn2 O18 104.82(10)
O14 Zn2 O18 106.66(11)
O3 Zn2 O18 103.02(11)
O15 Zn3 O11 120.63(15)
O15 Zn3 O8 114.29(13)
O11 Zn3 O8 105.08(12)
O15 Zn3 O19 102.71(12)
O11 Zn3 O19 109.31(12)
O8 Zn3 O19 103.50(11)
O4 Zn4 O16 113.75(12)
O4 Zn4 O12 110.51(12)
O16 Zn4 O12 115.17(13)
O4 Zn4 O20 106.66(18)
O16 Zn4 O20 106.2(2)
O12 Zn4 O20 103.57(16)
O19 S3 C53 105.35(18)
O19 S3 C54 102.36(17)
C53 S3 C54 100.0(2)
O18 S2 C51 104.8(2)
O18 S2 C52 104.0(2)
C51 S2 C52 97.3(2)
O17 S1 C49 103.22(16)
O17 S1 C50 105.66(17)
C49 S1 C50 99.8(2)
O11 P3 O10 112.99(16)
O11 P3 O12 113.24(16)
O10 P3 O12 113.48(16)
O11 P3 O9 107.00(14)
O10 P3 O9 102.95(14)
O12 P3 O9 106.15(13)
O16 P4 O14 114.32(18)
O16 P4 O15 112.5(2)
O14 P4 O15 113.70(18)
O16 P4 O13 104.34(16)
O14 P4 O13 107.76(14)
O15 P4 O13 102.93(16)
O6 P2 O7 114.76(15)
O6 P2 O8 113.80(15)
O7 P2 O8 111.87(15)
O6 P2 O5 107.71(13)
O7 P2 O5 103.53(14)
O8 P2 O5 103.93(14)
O4 P1 O3 113.25(16)
O4 P1 O2 112.43(17)
O3 P1 O2 115.01(16)
O4 P1 O1 106.02(15)
O3 P1 O1 107.76(13)
O2 P1 O1 101.09(14)
C1 O1 P1 126.4(2)
C25 O9 P3 124.5(2)
P2 O6 Zn2 148.33(16)
C13 O5 P2 123.4(2)
P2 O7 Zn1 143.57(17)
P2 O8 Zn3 124.71(15)
S3 O19 Zn3 121.77(15)
P3 O12 Zn4 124.76(15)
P1 O3 Zn2 128.46(15)
P1 O2 Zn1 131.76(17)
C37 O13 P4 128.7(2)
S1 O17 Zn1 127.01(15)
S2 O18 Zn2 123.61(15)
P3 O10 Zn1 134.45(16)
P3 O11 Zn3 157.30(19)
P4 O14 Zn2 132.23(16)
P1 O4 Zn4 159.6(2)
P4 O15 Zn3 134.2(2)
P4 O16 Zn4 136.38(19)
C10 C12 H12A 109.5
C10 C12 H12B 109.5
H12A C12 H12B 109.5
C10 C12 H12C 109.5
H12A C12 H12C 109.5
H12B C12 H12C 109.5
C1 C6 C5 117.9(3)
C1 C6 C7 122.5(3)
C5 C6 C7 119.6(4)
C1 C2 C3 117.6(3)
C1 C2 C10 122.8(3)
C3 C2 C10 119.6(3)
C5 C4 C3 121.9(3)
C5 C4 Cl1 119.4(3)
C3 C4 Cl1 118.7(3)
C2 C1 C6 122.7(3)
C2 C1 O1 117.9(3)
C6 C1 O1 119.3(3)
C18 C13 C14 123.5(3)
C18 C13 O5 118.0(3)
C14 C13 O5 118.3(3)
S1 C50 H50A 109.5
S1 C50 H50B 109.5
H50A C50 H50B 109.5
S1 C50 H50C 109.5
H50A C50 H50C 109.5
H50B C50 H50C 109.5
C17 C16 C15 122.9(4)
C17 C16 Cl2 118.8(4)
C15 C16 Cl2 118.3(4)
C26 C34 C35 110.5(3)
C26 C34 C36 113.4(3)
C35 C34 C36 110.2(4)
C26 C34 H34 107.5
C35 C34 H34 107.5
C36 C34 H34 107.5
C37 C38 C39 116.7(4)
C37 C38 C46 121.4(3)
C39 C38 C46 121.8(4)
S3 C54 H54A 109.5
S3 C54 H54B 109.5
H54A C54 H54B 109.5
S3 C54 H54C 109.5
H54A C54 H54C 109.5
H54B C54 H54C 109.5
O13 C37 C42 117.8(3)
O13 C37 C38 118.4(3)
C42 C37 C38 123.5(3)
C13 C18 C17 117.5(4)
C13 C18 C19 121.6(3)
C17 C18 C19 120.8(4)
C39 C40 C41 122.3(4)
C39 C40 Cl4 119.0(3)
C41 C40 Cl4 118.6(3)
C37 C42 C41 117.4(4)
C37 C42 C43 122.0(4)
C41 C42 C43 120.6(4)
C2 C10 C12 112.4(4)
C2 C10 C11 109.5(4)
C12 C10 C11 110.2(4)
C2 C10 H10 108.2
C12 C10 H10 108.2
C11 C10 H10 108.2
C30 C25 C26 123.4(3)
C30 C25 O9 119.1(3)
C26 C25 O9 117.2(3)
C40 C39 C38 120.5(4)
C40 C39 H39 119.8
C38 C39 H39 119.8
C4 C5 C6 119.8(4)
C4 C5 H5 120.1
C6 C5 H5 120.1
C25 C30 C29 117.2(4)
C25 C30 C31 123.0(3)
C29 C30 C31 119.8(4)
C13 C14 C15 117.2(4)
C13 C14 C22 121.3(3)
C15 C14 C22 121.5(4)
C21 C19 C18 111.2(3)
C21 C19 C20 110.6(4)
C18 C19 C20 111.6(4)
C21 C19 H19 107.7
C18 C19 H19 107.7
C20 C19 H19 107.7
C31 C32 H32A 109.5
C31 C32 H32B 109.5
H32A C32 H32B 109.5
C31 C32 H32C 109.5
H32A C32 H32C 109.5
H32B C32 H32C 109.5
C30 C31 C32 112.7(3)
C30 C31 C33 110.0(4)
C32 C31 C33 110.9(4)
C30 C31 H31 107.7
C32 C31 H31 107.7
C33 C31 H31 107.7
S2 C51 H51A 109.5
S2 C51 H51B 109.5
H51A C51 H51B 109.5
S2 C51 H51C 109.5
H51A C51 H51C 109.5
H51B C51 H51C 109.5
C27 C26 C25 117.4(4)
C27 C26 C34 121.4(4)
C25 C26 C34 121.0(3)
C40 C41 C42 119.6(4)
C40 C41 H41 120.2
C42 C41 H41 120.2
C19 C21 H21A 109.5
C19 C21 H21B 109.5
H21A C21 H21B 109.5
C19 C21 H21C 109.5
H21A C21 H21C 109.5
H21B C21 H21C 109.5
C38 C46 C47 113.2(4)
C38 C46 C48 109.9(4)
C47 C46 C48 107.5(5)
C38 C46 H46 108.7
C47 C46 H46 108.7
C48 C46 H46 108.7
S3 C53 H53A 109.5
S3 C53 H53B 109.5
H53A C53 H53B 109.5
S3 C53 H53C 109.5
H53A C53 H53C 109.5
H53B C53 H53C 109.5
C16 C17 C18 119.2(4)
C16 C17 H17 120.4
C18 C17 H17 120.4
C16 C15 C14 119.3(4)
C16 C15 H15 120.3
C14 C15 H15 120.3
C28 C27 C26 119.6(4)
C28 C27 H27 120.2
C26 C27 H27 120.2
C24 C22 C14 111.5(4)
C24 C22 C23 111.3(4)
C14 C22 C23 112.1(4)
C24 C22 H22 107.2
C14 C22 H22 107.2
C23 C22 H22 107.2
C4 C3 C2 120.0(3)
C4 C3 H3 120.0
C2 C3 H3 120.0
S1 C49 H49A 109.5
S1 C49 H49B 109.5
H49A C49 H49B 109.5
S1 C49 H49C 109.5
H49A C49 H49C 109.5
H49B C49 H49C 109.5
C28 C29 C30 120.0(4)
C28 C29 H29 120.0
C30 C29 H29 120.0
C34 C36 H36A 109.5
C34 C36 H36B 109.5
H36A C36 H36B 109.5
C34 C36 H36C 109.5
H36A C36 H36C 109.5
H36B C36 H36C 109.5
C10 C11 H11A 109.5
C10 C11 H11B 109.5
H11A C11 H11B 109.5
C10 C11 H11C 109.5
H11A C11 H11C 109.5
H11B C11 H11C 109.5
S2 C52 H52A 109.5
S2 C52 H52B 109.5
H52A C52 H52B 109.5
S2 C52 H52C 109.5
H52A C52 H52C 109.5
H52B C52 H52C 109.5
C7 C8 H8A 109.5
C7 C8 H8B 109.5
H8A C8 H8B 109.5
C7 C8 H8C 109.5
H8A C8 H8C 109.5
H8B C8 H8C 109.5
C7 C9 H9A 109.5
C7 C9 H9B 109.5
H9A C9 H9B 109.5
C7 C9 H9C 109.5
H9A C9 H9C 109.5
H9B C9 H9C 109.5
C9 C7 C6 113.5(4)
C9 C7 C8 108.0(5)
C6 C7 C8 109.9(4)
C9 C7 H7 108.4
C6 C7 H7 108.4
C8 C7 H7 108.4
C29 C28 C27 122.3(4)
C29 C28 Cl3 118.8(4)
C27 C28 Cl3 118.8(4)
C22 C23 H23A 109.5
C22 C23 H23B 109.5
H23A C23 H23B 109.5
C22 C23 H23C 109.5
H23A C23 H23C 109.5
H23B C23 H23C 109.5
C19 C20 H20A 109.5
C19 C20 H20B 109.5
H20A C20 H20B 109.5
C19 C20 H20C 109.5
H20A C20 H20C 109.5
H20B C20 H20C 109.5
C46 C48 H48A 109.5
C46 C48 H48B 109.5
H48A C48 H48B 109.5
C46 C48 H48C 109.5
H48A C48 H48C 109.5
H48B C48 H48C 109.5
C44 C43 C42 110.0(4)
C44 C43 C45 109.8(5)
C42 C43 C45 112.9(5)
C44 C43 H43 108.0
C42 C43 H43 108.0
C45 C43 H43 108.0
C43 C45 H45A 109.5
C43 C45 H45B 109.5
H45A C45 H45B 109.5
C43 C45 H45C 109.5
H45A C45 H45C 109.5
H45B C45 H45C 109.5
C43 C44 H44A 109.5
C43 C44 H44B 109.5
H44A C44 H44B 109.5
C43 C44 H44C 109.5
H44A C44 H44C 109.5
H44B C44 H44C 109.5
C46 C47 H47A 109.5
C46 C47 H47B 109.5
H47A C47 H47B 109.5
C46 C47 H47C 109.5
H47A C47 H47C 109.5
H47B C47 H47C 109.5
C31 C33 H33A 109.5
C31 C33 H33B 109.5
H33A C33 H33B 109.5
C31 C33 H33C 109.5
H33A C33 H33C 109.5
H33B C33 H33C 109.5
C34 C35 H35A 109.5
C34 C35 H35B 109.5
H35A C35 H35B 109.5
C34 C35 H35C 109.5
H35A C35 H35C 109.5
H35B C35 H35C 109.5
C22 C24 H24A 109.5
C22 C24 H24B 109.5
H24A C24 H24B 109.5
C22 C24 H24C 109.5
H24A C24 H24C 109.5
H24B C24 H24C 109.5
S4B O20 Zn4 137.1(3)
S4A O20 Zn4 116.6(3)
O20 S4B C56 110.5(5)
O20 S4B C55 104.5(3)
C56 S4B C55 107.2(4)
S4B C55 H55A 109.5
S4B C55 H55B 109.5
H55A C55 H55B 109.5
S4B C55 H55C 109.5
H55A C55 H55C 109.5
H55B C55 H55C 109.5
S4B C56 H56A 109.5
S4B C56 H56B 109.5
H56A C56 H56B 109.5
S4B C56 H56C 109.5
H56A C56 H56C 109.5
H56B C56 H56C 109.5
C56 S4A O20 110.1(5)
C56 S4A C55 111.8(5)
O20 S4A C55 97.4(4)

loop_
_geom_bond_atom_site_label_1
_geom_bond_atom_site_label_2
_geom_bond_distance
Zn1 O7 1.910(2)
Zn1 O2 1.912(3)
Zn1 O10 1.929(2)
Zn1 O17 1.997(2)
Zn2 O6 1.922(2)
Zn2 O14 1.925(3)
Zn2 O3 1.926(2)
Zn2 O18 2.000(2)
Zn3 O15 1.891(3)
Zn3 O11 1.904(3)
Zn3 O8 1.931(2)
Zn3 O19 1.987(3)
Zn4 O4 1.886(3)
Zn4 O16 1.899(3)
Zn4 O12 1.925(2)
Zn4 O20 1.960(4)
Cl2 C16 1.758(4)
Cl1 C4 1.747(4)
Cl4 C40 1.755(4)
Cl3 C28 1.762(4)
S3 O19 1.530(3)
S3 C53 1.779(4)
S3 C54 1.780(4)
S2 O18 1.527(3)
S2 C51 1.775(4)
S2 C52 1.775(5)
S1 O17 1.532(2)
S1 C49 1.777(4)
S1 C50 1.783(4)
P3 O11 1.497(3)
P3 O10 1.511(3)
P3 O12 1.514(3)
P3 O9 1.610(2)
P4 O16 1.501(3)
P4 O14 1.508(3)
P4 O15 1.516(3)
P4 O13 1.610(3)
P2 O6 1.502(2)
P2 O7 1.509(3)
P2 O8 1.511(3)
P2 O5 1.613(2)
P1 O4 1.500(3)
P1 O3 1.505(3)
P1 O2 1.511(3)
P1 O1 1.610(2)
O1 C1 1.396(4)
O9 C25 1.399(4)
O5 C13 1.396(4)
O13 C37 1.392(4)
C12 C10 1.514(6)
C12 H12A 0.9800
C12 H12B 0.9800
C12 H12C 0.9800
C6 C1 1.392(5)
C6 C5 1.397(5)
C6 C7 1.519(6)
C2 C1 1.391(5)
C2 C3 1.397(5)
C2 C10 1.511(5)
C4 C5 1.369(5)
C4 C3 1.373(5)
C13 C18 1.386(5)
C13 C14 1.390(5)
C50 H50A 0.9800
C50 H50B 0.9800
C50 H50C 0.9800
C16 C17 1.370(6)
C16 C15 1.372(7)
C34 C26 1.518(5)
C34 C35 1.527(6)
C34 C36 1.529(5)
C34 H34 1.0000
C38 C37 1.394(5)
C38 C39 1.397(5)
C38 C46 1.519(6)
C54 H54A 0.9800
C54 H54B 0.9800
C54 H54C 0.9800
C37 C42 1.394(5)
C18 C17 1.400(5)
C18 C19 1.516(5)
C40 C39 1.368(6)
C40 C41 1.368(6)
C42 C41 1.399(5)
C42 C43 1.519(6)
C10 C11 1.545(7)
C10 H10 1.0000
C25 C30 1.387(5)
C25 C26 1.399(5)
C39 H39 0.9500
C5 H5 0.9500
C30 C29 1.399(6)
C30 C31 1.518(6)
C14 C15 1.400(6)
C14 C22 1.516(6)
C19 C21 1.515(6)
C19 C20 1.531(6)
C19 H19 1.0000
C32 C31 1.524(6)
C32 H32A 0.9800
C32 H32B 0.9800
C32 H32C 0.9800
C31 C33 1.529(6)
C31 H31 1.0000
C51 H51A 0.9800
C51 H51B 0.9800
C51 H51C 0.9800
C26 C27 1.396(6)
C41 H41 0.9500
C21 H21A 0.9800
C21 H21B 0.9800
C21 H21C 0.9800
C46 C47 1.526(7)
C46 C48 1.535(7)
C46 H46 1.0000
C53 H53A 0.9800
C53 H53B 0.9800
C53 H53C 0.9800
C17 H17 0.9500
C15 H15 0.9500
C27 C28 1.375(7)
C27 H27 0.9500
C22 C24 1.491(7)
C22 C23 1.534(7)
C22 H22 1.0000
C3 H3 0.9500
C49 H49A 0.9800
C49 H49B 0.9800
C49 H49C 0.9800
C29 C28 1.371(7)
C29 H29 0.9500
C36 H36A 0.9800
C36 H36B 0.9800
C36 H36C 0.9800
C11 H11A 0.9800
C11 H11B 0.9800
C11 H11C 0.9800
C52 H52A 0.9800
C52 H52B 0.9800
C52 H52C 0.9800
C8 C7 1.574(8)
C8 H8A 0.9800
C8 H8B 0.9800
C8 H8C 0.9800
C9 C7 1.473(7)
C9 H9A 0.9800
C9 H9B 0.9800
C9 H9C 0.9800
C7 H7 1.0000
C23 H23A 0.9800
C23 H23B 0.9800
C23 H23C 0.9800
C20 H20A 0.9800
C20 H20B 0.9800
C20 H20C 0.9800
C48 H48A 0.9800
C48 H48B 0.9800
C48 H48C 0.9800
C43 C44 1.513(8)
C43 C45 1.547(8)
C43 H43 1.0000
C45 H45A 0.9800
C45 H45B 0.9800
C45 H45C 0.9800
C44 H44A 0.9800
C44 H44B 0.9800
C44 H44C 0.9800
C47 H47A 0.9800
C47 H47B 0.9800
C47 H47C 0.9800
C33 H33A 0.9800
C33 H33B 0.9800
C33 H33C 0.9800
C35 H35A 0.9800
C35 H35B 0.9800
C35 H35C 0.9800
C24 H24A 0.9800
C24 H24B 0.9800
C24 H24C 0.9800
O20 S4B 1.451(4)
O20 S4A 1.591(6)
S4B C56 1.587(10)
S4B C55 1.762(5)
C55 S4A 1.795(7)
C55 H55A 0.9800
C55 H55B 0.9800
C55 H55C 0.9800
C56 S4A 1.454(11)
C56 H56A 0.9800
C56 H56B 0.9800
C56 H56C 0.9800

loop_
_geom_hbond_atom_site_label_D
_geom_hbond_atom_site_label_H
_geom_hbond_atom_site_label_A
_geom_hbond_distance_DH
_geom_hbond_distance_HA
_geom_hbond_distance_DA
_geom_hbond_angle_DHA
_geom_hbond_site_symmetry_A
C50 H50A O1 0.98 2.49 3.340(5) 144.8 7_656
C50 H50A O2 0.98 2.64 3.332(5) 127.7 7_656
C50 H50C O10 0.98 2.47 3.278(5) 139.4 .
C54 H54A O7 0.98 2.36 3.249(5) 150.0 7_666
C51 H51C O18 0.98 2.58 3.486(6) 153.5 5_666
C53 H53B O8 0.98 2.56 3.354(5) 138.5 .
C49 H49A O4 0.98 2.46 3.415(5) 165.1 7_656

loop_
_geom_torsion_atom_site_label_1
_geom_torsion_atom_site_label_2
_geom_torsion_atom_site_label_3
_geom_torsion_atom_site_label_4
_geom_torsion
O4 P1 O1 C1 94.9(3)
O3 P1 O1 C1 -26.7(3)
O2 P1 O1 C1 -147.7(3)
O11 P3 O9 C25 101.2(3)
O10 P3 O9 C25 -139.5(3)
O12 P3 O9 C25 -20.0(3)
O7 P2 O6 Zn2 45.1(4)
O8 P2 O6 Zn2 -85.6(3)
O5 P2 O6 Zn2 159.8(3)
O6 P2 O5 C13 2.2(3)
O7 P2 O5 C13 124.2(3)
O8 P2 O5 C13 -118.8(3)
O6 P2 O7 Zn1 -52.1(3)
O8 P2 O7 Zn1 79.5(3)
O5 P2 O7 Zn1 -169.2(3)
O6 P2 O8 Zn3 52.4(2)
O7 P2 O8 Zn3 -79.7(2)
O5 P2 O8 Zn3 169.25(16)
C53 S3 O19 Zn3 81.6(2)
C54 S3 O19 Zn3 -174.3(2)
O11 P3 O12 Zn4 52.8(2)
O10 P3 O12 Zn4 -77.7(2)
O9 P3 O12 Zn4 169.93(17)
O4 P1 O3 Zn2 46.6(3)
O2 P1 O3 Zn2 -84.6(2)
O1 P1 O3 Zn2 163.53(18)
O4 P1 O2 Zn1 -49.2(3)
O3 P1 O2 Zn1 82.4(3)
O1 P1 O2 Zn1 -161.9(2)
O16 P4 O13 C37 -114.4(3)
O14 P4 O13 C37 7.5(4)
O15 P4 O13 C37 127.9(3)
C49 S1 O17 Zn1 -175.4(2)
C50 S1 O17 Zn1 -71.1(2)
C51 S2 O18 Zn2 128.8(2)
C52 S2 O18 Zn2 -129.7(3)
O11 P3 O10 Zn1 -42.0(3)
O12 P3 O10 Zn1 88.6(3)
O9 P3 O10 Zn1 -157.1(2)
O10 P3 O11 Zn3 72.0(5)
O12 P3 O11 Zn3 -58.8(5)
O9 P3 O11 Zn3 -175.4(5)
O16 P4 O14 Zn2 -87.5(3)
O15 P4 O14 Zn2 43.7(3)
O13 P4 O14 Zn2 157.1(2)
O3 P1 O4 Zn4 -70.2(6)
O2 P1 O4 Zn4 62.3(6)
O1 P1 O4 Zn4 171.9(5)
O16 Zn4 O4 P1 63.5(6)
O12 Zn4 O4 P1 -67.8(6)
O20 Zn4 O4 P1 -179.8(6)
O16 P4 O15 Zn3 40.8(3)
O14 P4 O15 Zn3 -91.2(3)
O13 P4 O15 Zn3 152.6(3)
O11 Zn3 O15 P4 -25.6(3)
O8 Zn3 O15 P4 101.2(3)
O19 Zn3 O15 P4 -147.4(3)
O14 P4 O16 Zn4 46.0(4)
O15 P4 O16 Zn4 -85.7(3)
O13 P4 O16 Zn4 163.5(3)
O4 Zn4 O16 P4 -29.7(4)
O12 Zn4 O16 P4 99.4(3)
O20 Zn4 O16 P4 -146.7(3)
C3 C2 C1 C6 0.3(5)
C10 C2 C1 C6 -179.6(4)
C3 C2 C1 O1 174.9(3)
C10 C2 C1 O1 -4.9(5)
C5 C6 C1 C2 -1.0(6)
C7 C6 C1 C2 -178.7(4)
C5 C6 C1 O1 -175.6(3)
C7 C6 C1 O1 6.7(6)
P1 O1 C1 C2 93.0(3)
P1 O1 C1 C6 -92.1(4)
P2 O5 C13 C18 -91.7(4)
P2 O5 C13 C14 92.8(4)
P4 O13 C37 C42 -98.2(4)
P4 O13 C37 C38 88.3(4)
C39 C38 C37 O13 174.2(3)
C46 C38 C37 O13 -2.2(5)
C39 C38 C37 C42 1.1(5)
C46 C38 C37 C42 -175.3(4)
C14 C13 C18 C17 -5.6(5)
O5 C13 C18 C17 179.1(3)
C14 C13 C18 C19 174.6(3)
O5 C13 C18 C19 -0.7(5)
O13 C37 C42 C41 -172.3(3)
C38 C37 C42 C41 0.8(6)
O13 C37 C42 C43 10.1(6)
C38 C37 C42 C43 -176.8(4)
C1 C2 C10 C12 129.6(4)
C3 C2 C10 C12 -50.3(6)
C1 C2 C10 C11 -107.6(4)
C3 C2 C10 C11 72.6(4)
P3 O9 C25 C30 -90.3(4)
P3 O9 C25 C26 94.8(4)
C41 C40 C39 C38 0.9(6)
Cl4 C40 C39 C38 -177.3(3)
C37 C38 C39 C40 -1.9(5)
C46 C38 C39 C40 174.5(4)
C3 C4 C5 C6 -0.3(6)
Cl1 C4 C5 C6 179.7(3)
C1 C6 C5 C4 1.0(6)
C7 C6 C5 C4 178.8(4)
C26 C25 C30 C29 0.5(6)
O9 C25 C30 C29 -174.1(4)
C26 C25 C30 C31 -179.7(4)
O9 C25 C30 C31 5.8(6)
C18 C13 C14 C15 6.0(6)
O5 C13 C14 C15 -178.7(3)
C18 C13 C14 C22 -172.6(4)
O5 C13 C14 C22 2.6(5)
C13 C18 C19 C21 103.7(4)
C17 C18 C19 C21 -76.1(5)
C13 C18 C19 C20 -132.2(4)
C17 C18 C19 C20 48.0(5)
C25 C30 C31 C32 -134.5(4)
C29 C30 C31 C32 45.4(6)
C25 C30 C31 C33 101.1(4)
C29 C30 C31 C33 -79.0(5)
C30 C25 C26 C27 -1.0(6)
O9 C25 C26 C27 173.7(3)
C30 C25 C26 C34 -176.9(4)
O9 C25 C26 C34 -2.2(5)
C35 C34 C26 C27 -90.5(5)
C36 C34 C26 C27 33.7(5)
C35 C34 C26 C25 85.2(4)
C36 C34 C26 C25 -150.5(4)
C39 C40 C41 C42 1.1(6)
Cl4 C40 C41 C42 179.3(3)
C37 C42 C41 C40 -1.9(6)
C43 C42 C41 C40 175.7(4)
C37 C38 C46 C47 -164.4(4)
C39 C38 C46 C47 19.3(6)
C37 C38 C46 C48 75.3(5)
C39 C38 C46 C48 -100.9(5)
C15 C16 C17 C18 3.9(6)
Cl2 C16 C17 C18 -175.9(3)
C13 C18 C17 C16 0.6(5)
C19 C18 C17 C16 -179.6(4)
C17 C16 C15 C14 -3.4(6)
Cl2 C16 C15 C14 176.4(3)
C13 C14 C15 C16 -1.4(6)
C22 C14 C15 C16 177.3(4)
C25 C26 C27 C28 -0.2(7)
C34 C26 C27 C28 175.7(5)
C13 C14 C22 C24 -102.8(5)
C15 C14 C22 C24 78.6(5)
C13 C14 C22 C23 131.7(4)
C15 C14 C22 C23 -46.9(6)
C5 C4 C3 C2 -0.4(6)
Cl1 C4 C3 C2 179.5(3)
C1 C2 C3 C4 0.4(5)
C10 C2 C3 C4 -179.7(4)
C25 C30 C29 C28 1.2(7)
C31 C30 C29 C28 -178.7(5)
C1 C6 C7 C9 -129.1(5)
C5 C6 C7 C9 53.2(7)
C1 C6 C7 C8 109.9(5)
C5 C6 C7 C8 -67.8(5)
C30 C29 C28 C27 -2.4(9)
C30 C29 C28 Cl3 176.1(4)
C26 C27 C28 C29 1.9(9)
C26 C27 C28 Cl3 -176.7(4)
C37 C42 C43 C44 92.3(5)
C41 C42 C43 C44 -85.2(5)
C37 C42 C43 C45 -144.6(4)
C41 C42 C43 C45 37.9(6)
Zn4 O20 S4B C56 33.3(8)
Zn4 O20 S4B C55 148.3(6)
Zn4 O20 S4A C56 -75.3(7)
Zn4 O20 S4A C55 168.2(4)
